data_2207642
loop_
_publ_author_name
'Chen, Guang'
'Bai, Zhi-Ping'
'Qu, Sheng-Ju'

_publ_section_title
;
 <i>catena</i>-Poly[[dipyridylcopper(II)]-di-\m-thiocyanato]
;
_journal_coeditor_code SJ6148
_journal_issue 12
_journal_name_full 'Acta Crystallographica Section E'
_journal_page_first m2718
_journal_page_last m2719
_journal_paper_doi 10.1107/S1600536805036998
_journal_volume 61
_journal_year 2005
_chemical_formula_iupac '[Cu (N C S)2 (C5 H5 N)2]'
_chemical_formula_moiety 'C12 H10 Cu N4 S2'
_chemical_formula_sum 'C12 H10 Cu N4 S2'
_chemical_formula_weight 337.90
_chemical_name_systematic
;
catena-Poly[[dipyridylcopper(II)]di-\m-thiocyanato]
;
_space_group_IT_number 2
_symmetry_cell_setting triclinic
_symmetry_space_group_name_Hall '-P 1'
_symmetry_space_group_name_H-M 'P -1'
_atom_sites_solution_hydrogens geom
_atom_sites_solution_primary direct
_atom_sites_solution_secondary difmap
_audit_creation_method SHELXL-97
_cell_angle_alpha 91.7370(10)
_cell_angle_beta 97.0430(10)
_cell_angle_gamma 115.6390(10)
_cell_formula_units_Z 3
_cell_length_a 8.528(2)
_cell_length_b 9.1280(10)
_cell_length_c 15.3710(10)
_cell_measurement_reflns_used 2902
_cell_measurement_temperature 293(2)
_cell_measurement_theta_max 28.1
_cell_measurement_theta_min 2.5
_cell_volume 1065.9(3)
_computing_cell_refinement 'SAINT (Bruker, 1998)'
_computing_data_collection 'SMART (Bruker, 1998)'
_computing_data_reduction SAINT
_computing_molecular_graphics 'SHELXTL (Sheldrick, 1997b)'
_computing_publication_material SHELXTL
_computing_structure_refinement 'SHELXL97 (Sheldrick, 1997a)'
_computing_structure_solution 'SHELXS97 (Sheldrick, 1997a)'
_diffrn_ambient_temperature 293(2)
_diffrn_measured_fraction_theta_full 0.968
_diffrn_measured_fraction_theta_max 0.968
_diffrn_measurement_device_type 'Bruker SMART CCD area-detector'
_diffrn_measurement_method \w
_diffrn_radiation_monochromator graphite
_diffrn_radiation_source 'fine-focus sealed tube'
_diffrn_radiation_type MoK\a
_diffrn_radiation_wavelength 0.71073
_diffrn_reflns_av_R_equivalents 0.0175
_diffrn_reflns_av_sigmaI/netI 0.0283
_diffrn_reflns_limit_h_max 9
_diffrn_reflns_limit_h_min -11
_diffrn_reflns_limit_k_max 11
_diffrn_reflns_limit_k_min -11
_diffrn_reflns_limit_l_max 19
_diffrn_reflns_limit_l_min -19
_diffrn_reflns_number 9264
_diffrn_reflns_theta_full 27.50
_diffrn_reflns_theta_max 27.50
_diffrn_reflns_theta_min 1.34
_diffrn_standards_number 0
_exptl_absorpt_coefficient_mu 1.820
_exptl_absorpt_correction_T_max 0.6796
_exptl_absorpt_correction_T_min 0.5935
_exptl_absorpt_correction_type multi-scan
_exptl_absorpt_process_details '(SADABS; Sheldrick, 1996)'
_exptl_crystal_colour blue
_exptl_crystal_density_diffrn 1.579
_exptl_crystal_density_method 'not measured'
_exptl_crystal_description block
_exptl_crystal_F_000 513
_exptl_crystal_size_max 0.32
_exptl_crystal_size_mid 0.28
_exptl_crystal_size_min 0.23
_refine_diff_density_max 0.270
_refine_diff_density_min -0.572
_refine_ls_extinction_method none
_refine_ls_goodness_of_fit_ref 1.007
_refine_ls_hydrogen_treatment constr
_refine_ls_matrix_type full
_refine_ls_number_parameters 259
_refine_ls_number_reflns 4737
_refine_ls_number_restraints 0
_refine_ls_restrained_S_all 1.007
_refine_ls_R_factor_all 0.0481
_refine_ls_R_factor_gt 0.0357
_refine_ls_shift/su_max 0.000
_refine_ls_shift/su_mean 0.000
_refine_ls_structure_factor_coef Fsqd
_refine_ls_weighting_details 'calc w=1/[\s^2^(Fo^2^)+(0.0534P)^2^] where P=(Fo^2^+2Fc^2^)/3'
_refine_ls_weighting_scheme calc
_refine_ls_wR_factor_gt 0.0916
_refine_ls_wR_factor_ref 0.0994
_reflns_number_gt 3626
_reflns_number_total 4737
_reflns_threshold_expression I>2\s(I)
_cod_data_source_file sj6148.cif
_cod_data_source_block I
_cod_depositor_comments
;
The following automatic conversions were performed:
'_symmetry_cell_setting' value 'Triclinic' changed to 'triclinic'
according to '/home/saulius/struct/CIF-dictionaries/cif_core.dic'
dictionary named 'cif_core.dic' version 2.4.1 from 2010-06-29.

Automatic conversion script
Id: cif_fix_enum 1527 2010-12-29 10:47:43Z saulius 

The following automatic conversions were performed:

'_symmetry_cell_setting' value 'Triclinic' changed to 'triclinic'
according to /home/saulius/struct/CIF-dictionaries/cif_core.dic
dictionary named 'cif_core.dic' version 2.4.1 from 2010-06-29.

Automatic conversion script
Id: cif_fix_values 1715 2011-07-08 13:25:40Z adriana 
;
_cod_database_code 2207642
_cod_database_fobs_code 2207642

loop_
_symmetry_equiv_pos_as_xyz
'x, y, z'
'-x, -y, -z'

loop_
_atom_site_label
_atom_site_fract_x
_atom_site_fract_y
_atom_site_fract_z
_atom_site_U_iso_or_equiv
_atom_site_adp_type
_atom_site_calc_flag
_atom_site_refinement_flags
_atom_site_occupancy
_atom_site_type_symbol
Cu1 0.82820(3) 0.82329(3) 0.838037(14) 0.03881(11) Uani d . 1 Cu
Cu2 0.5000 0.5000 0.5000 0.03943(12) Uani d S 1 Cu
S1 0.56164(8) 0.85022(8) 0.55650(4) 0.05176(17) Uani d . 1 S
S2 1.13340(8) 0.84056(8) 1.11709(4) 0.04764(16) Uani d . 1 S
S3 0.22598(8) 0.51965(8) 0.21947(4) 0.04999(16) Uani d . 1 S
N1 0.6970(2) 0.8330(2) 0.72804(11) 0.0409(4) Uani d . 1 N
N2 0.9589(2) 0.8136(2) 0.94783(12) 0.0455(5) Uani d . 1 N
N3 1.0579(2) 0.9194(2) 0.78488(11) 0.0403(4) Uani d . 1 N
N4 0.6027(2) 0.7243(2) 0.89389(11) 0.0406(4) Uani d . 1 N
N5 0.4136(2) 0.5298(2) 0.38288(11) 0.0422(4) Uani d . 1 N
N6 0.2512(2) 0.4149(2) 0.53113(11) 0.0394(4) Uani d . 1 N
C1 0.6416(3) 0.8412(2) 0.65688(13) 0.0342(4) Uani d . 1 C
C2 1.0307(3) 0.8254(2) 1.01843(14) 0.0357(4) Uani d . 1 C
C3 1.0951(3) 1.0405(3) 0.73259(14) 0.0512(6) Uani d . 1 C
H3 1.0122 1.0801 0.7185 0.061 Uiso calc R 1 H
C4 1.2498(3) 1.1091(3) 0.69878(17) 0.0652(7) Uani d . 1 C
H4 1.2703 1.1930 0.6624 0.078 Uiso calc R 1 H
C5 1.3737(3) 1.0535(3) 0.71886(19) 0.0669(8) Uani d . 1 C
H5 1.4799 1.0989 0.6969 0.080 Uiso calc R 1 H
C6 1.3376(3) 0.9296(3) 0.77209(18) 0.0665(7) Uani d . 1 C
H6 1.4191 0.8887 0.7869 0.080 Uiso calc R 1 H
C7 1.1795(3) 0.8657(3) 0.80365(15) 0.0533(6) Uani d . 1 C
H7 1.1564 0.7811 0.8398 0.064 Uiso calc R 1 H
C8 0.4593(3) 0.5974(3) 0.85356(15) 0.0506(6) Uani d . 1 C
H8 0.4625 0.5545 0.7985 0.061 Uiso calc R 1 H
C9 0.3063(3) 0.5265(3) 0.88944(18) 0.0626(7) Uani d . 1 C
H9 0.2085 0.4379 0.8592 0.075 Uiso calc R 1 H
C10 0.3006(3) 0.5889(3) 0.97062(19) 0.0673(8) Uani d . 1 C
H10 0.1991 0.5432 0.9966 0.081 Uiso calc R 1 H
C11 0.4457(3) 0.7184(3) 1.01205(17) 0.0669(7) Uani d . 1 C
H11 0.4445 0.7634 1.0669 0.080 Uiso calc R 1 H
C12 0.5947(3) 0.7830(3) 0.97302(14) 0.0525(6) Uani d . 1 C
H12 0.6939 0.8711 1.0028 0.063 Uiso calc R 1 H
C13 0.3345(3) 0.5246(2) 0.31523(13) 0.0338(4) Uani d . 1 C
C14 0.2214(3) 0.4751(3) 0.60401(15) 0.0487(5) Uani d . 1 C
H14 0.3160 0.5577 0.6401 0.058 Uiso calc R 1 H
C15 0.0573(3) 0.4206(3) 0.62815(17) 0.0618(7) Uani d . 1 C
H15 0.0417 0.4662 0.6794 0.074 Uiso calc R 1 H
C16 -0.0828(3) 0.2989(3) 0.57643(19) 0.0644(7) Uani d . 1 C
H16 -0.1952 0.2600 0.5916 0.077 Uiso calc R 1 H
C17 -0.0540(3) 0.2358(3) 0.50222(18) 0.0665(7) Uani d . 1 C
H17 -0.1468 0.1517 0.4662 0.080 Uiso calc R 1 H
C18 0.1136(3) 0.2972(3) 0.48053(15) 0.0519(6) Uani d . 1 C
H18 0.1310 0.2549 0.4288 0.062 Uiso calc R 1 H

loop_
_atom_site_aniso_label
_atom_site_aniso_U_11
_atom_site_aniso_U_22
_atom_site_aniso_U_33
_atom_site_aniso_U_12
_atom_site_aniso_U_13
_atom_site_aniso_U_23
Cu1 0.03026(16) 0.05555(19) 0.02814(16) 0.01637(13) 0.00399(11) 0.00902(12)
Cu2 0.02662(19) 0.0596(2) 0.02775(19) 0.01472(17) 0.00376(14) 0.00948(16)
S1 0.0536(4) 0.0586(4) 0.0379(3) 0.0227(3) -0.0059(3) 0.0110(3)
S2 0.0517(4) 0.0577(4) 0.0338(3) 0.0272(3) -0.0046(2) 0.0058(2)
S3 0.0567(4) 0.0674(4) 0.0326(3) 0.0351(3) -0.0004(3) 0.0091(3)
N1 0.0393(10) 0.0519(11) 0.0322(9) 0.0219(9) 0.0009(7) 0.0032(8)
N2 0.0456(11) 0.0521(11) 0.0342(10) 0.0189(9) -0.0004(8) 0.0060(8)
N3 0.0350(10) 0.0481(10) 0.0398(10) 0.0189(8) 0.0088(8) 0.0098(8)
N4 0.0364(10) 0.0468(10) 0.0366(9) 0.0154(8) 0.0092(7) 0.0068(8)
N5 0.0388(10) 0.0521(11) 0.0319(9) 0.0176(9) 0.0008(8) 0.0034(8)
N6 0.0321(9) 0.0488(10) 0.0368(9) 0.0168(8) 0.0072(7) 0.0076(8)
C1 0.0292(10) 0.0342(10) 0.0380(11) 0.0132(8) 0.0034(8) 0.0027(8)
C2 0.0353(11) 0.0350(10) 0.0360(11) 0.0142(9) 0.0074(9) 0.0058(8)
C3 0.0493(13) 0.0548(14) 0.0569(14) 0.0272(11) 0.0143(11) 0.0194(11)
C4 0.0603(16) 0.0585(15) 0.0833(19) 0.0248(13) 0.0331(14) 0.0295(13)
C5 0.0496(15) 0.0598(16) 0.092(2) 0.0181(13) 0.0371(15) 0.0108(15)
C6 0.0454(15) 0.0783(18) 0.091(2) 0.0373(14) 0.0234(14) 0.0189(15)
C7 0.0480(14) 0.0622(15) 0.0637(15) 0.0341(12) 0.0167(11) 0.0207(12)
C8 0.0430(13) 0.0516(13) 0.0521(14) 0.0156(11) 0.0092(10) 0.0027(11)
C9 0.0410(13) 0.0519(14) 0.0832(19) 0.0076(11) 0.0160(13) 0.0103(13)
C10 0.0532(16) 0.0714(17) 0.083(2) 0.0234(14) 0.0397(15) 0.0273(15)
C11 0.0697(18) 0.0779(18) 0.0593(16) 0.0319(15) 0.0332(14) 0.0107(13)
C12 0.0506(14) 0.0567(14) 0.0450(13) 0.0169(12) 0.0152(11) 0.0027(11)
C13 0.0340(11) 0.0363(10) 0.0321(10) 0.0151(9) 0.0101(8) 0.0040(8)
C14 0.0431(13) 0.0531(13) 0.0479(13) 0.0186(11) 0.0103(10) -0.0003(10)
C15 0.0556(15) 0.0687(17) 0.0684(17) 0.0294(14) 0.0283(13) 0.0045(13)
C16 0.0349(13) 0.0709(17) 0.088(2) 0.0196(12) 0.0241(13) 0.0126(15)
C17 0.0338(13) 0.0688(17) 0.0784(19) 0.0070(12) 0.0063(12) -0.0058(14)
C18 0.0373(12) 0.0595(14) 0.0507(14) 0.0148(11) 0.0045(10) -0.0035(11)

loop_
_atom_type_symbol
_atom_type_description
_atom_type_scat_dispersion_real
_atom_type_scat_dispersion_imag
_atom_type_scat_source
C C 0.0033 0.0016 'International Tables Vol C Tables 4.2.6.8 and 6.1.1.4'
H H 0.0000 0.0000 'International Tables Vol C Tables 4.2.6.8 and 6.1.1.4'
N N 0.0061 0.0033 'International Tables Vol C Tables 4.2.6.8 and 6.1.1.4'
S S 0.1246 0.1234 'International Tables Vol C Tables 4.2.6.8 and 6.1.1.4'
Cu Cu 0.3201 1.2651 'International Tables Vol C Tables 4.2.6.8 and 6.1.1.4'

loop_
_geom_angle_atom_site_label_1
_geom_angle_atom_site_label_2
_geom_angle_atom_site_label_3
_geom_angle_site_symmetry_1
_geom_angle_site_symmetry_3
_geom_angle
_geom_angle_publ_flag
N2 Cu1 N1 . . 179.93(6) y
N2 Cu1 N4 . . 88.88(7) y
N1 Cu1 N4 . . 91.06(7) y
N2 Cu1 N3 . . 89.46(7) y
N1 Cu1 N3 . . 90.60(7) y
N4 Cu1 N3 . . 178.19(6) y
S2 Cu1 N1 2_777 . 84.7(2) y
S2 Cu1 N2 2_777 . 95.2(2) y
S2 Cu1 N3 2_777 . 90.3(2) y
S2 Cu1 N4 2_777 . 90.6(2) y
S3 Cu1 N1 2_666 . 91.4(2) y
S3 Cu1 N2 2_666 . 88.7(2) y
S3 Cu1 N3 2_666 . 89.9(2) y
S3 Cu1 N4 2_666 . 89.36(5) y
S2 Cu1 S3 2_777 2_666 176.1(2) y
N5 Cu2 N5 . 2_666 180.0 y
N5 Cu2 N6 . . 89.70(7) y
N5 Cu2 N6 2_666 . 90.30(7) y
N5 Cu2 N6 . 2_666 90.30(7) ?
N5 Cu2 N6 2_666 2_666 89.70(7) ?
N6 Cu2 N6 . 2_666 180.0 y
S1 Cu2 N5 . . 87.71(5) y
S1 Cu2 N5 . 2_666 92.3(2) y
S1 Cu2 N6 . . 89.11(5) y
S1 Cu2 N6 . 2_666 90.9(2) y
S1 Cu2 N5 2_666 . 92.3(2) y
S1 Cu2 N5 2_666 2_666 87.7(2) y
S1 Cu2 N6 2_666 . 90.9(2) y
S1 Cu2 N6 2_666 2_666 89.1(2) y
S1 Cu2 S1 . 2_666 180.0 y
C1 N1 Cu1 . . 169.30(18) ?
C2 N2 Cu1 . . 169.77(19) ?
C7 N3 C3 . . 116.90(18) ?
C7 N3 Cu1 . . 120.80(14) ?
C3 N3 Cu1 . . 122.27(15) ?
C8 N4 C12 . . 117.21(19) ?
C8 N4 Cu1 . . 121.44(15) ?
C12 N4 Cu1 . . 121.34(15) ?
C13 N5 Cu2 . . 167.80(17) ?
C18 N6 C14 . . 117.41(19) ?
C18 N6 Cu2 . . 121.84(15) ?
C14 N6 Cu2 . . 120.75(14) ?
N1 C1 S1 . . 179.3(2) ?
N2 C2 S2 . . 179.1(2) ?
N3 C3 C4 . . 122.9(2) ?
N3 C3 H3 . . 118.5 ?
C4 C3 H3 . . 118.5 ?
C5 C4 C3 . . 119.6(2) ?
C5 C4 H4 . . 120.2 ?
C3 C4 H4 . . 120.2 ?
C6 C5 C4 . . 118.2(2) ?
C6 C5 H5 . . 120.9 ?
C4 C5 H5 . . 120.9 ?
C5 C6 C7 . . 119.4(2) ?
C5 C6 H6 . . 120.3 ?
C7 C6 H6 . . 120.3 ?
N3 C7 C6 . . 123.0(2) ?
N3 C7 H7 . . 118.5 ?
C6 C7 H7 . . 118.5 ?
N4 C8 C9 . . 123.1(2) ?
N4 C8 H8 . . 118.5 ?
C9 C8 H8 . . 118.5 ?
C10 C9 C8 . . 118.8(2) ?
C10 C9 H9 . . 120.6 ?
C8 C9 H9 . . 120.6 ?
C11 C10 C9 . . 118.5(2) ?
C11 C10 H10 . . 120.7 ?
C9 C10 H10 . . 120.7 ?
C10 C11 C12 . . 119.9(2) ?
C10 C11 H11 . . 120.1 ?
C12 C11 H11 . . 120.1 ?
N4 C12 C11 . . 122.5(2) ?
N4 C12 H12 . . 118.8 ?
C11 C12 H12 . . 118.8 ?
N5 C13 S3 . . 179.1(2) ?
N6 C14 C15 . . 122.8(2) ?
N6 C14 H14 . . 118.6 ?
C15 C14 H14 . . 118.6 ?
C16 C15 C14 . . 119.4(2) ?
C16 C15 H15 . . 120.3 ?
C14 C15 H15 . . 120.3 ?
C17 C16 C15 . . 118.3(2) ?
C17 C16 H16 . . 120.9 ?
C15 C16 H16 . . 120.9 ?
C16 C17 C18 . . 119.7(2) ?
C16 C17 H17 . . 120.1 ?
C18 C17 H17 . . 120.1 ?
N6 C18 C17 . . 122.3(2) ?
N6 C18 H18 . . 118.9 ?
C17 C18 H18 . . 118.9 ?

loop_
_geom_bond_atom_site_label_1
_geom_bond_atom_site_label_2
_geom_bond_site_symmetry_2
_geom_bond_distance
_geom_bond_publ_flag
Cu1 N2 . 1.932(2) y
Cu1 N1 . 1.936(2) y
Cu1 N4 . 2.049(2) y
Cu1 N3 . 2.055(2) y
Cu1 S2 2_777 2.991(2) y
Cu1 S3 2_666 3.045(2) y
Cu2 N5 . 1.933(2) y
Cu2 N5 2_666 1.933(2) y
Cu2 N6 . 2.044(2) y
Cu2 N6 2_666 2.044(2) y
Cu2 S1 . 3.085(2) y
Cu2 S1 2_666 3.085(2) y
S1 C1 . 1.628(2) ?
S2 C2 . 1.626(2) ?
S3 C13 . 1.628(2) ?
N1 C1 . 1.155(3) ?
N2 C2 . 1.156(3) ?
N3 C7 . 1.332(2) ?
N3 C3 . 1.335(3) ?
N4 C8 . 1.329(3) ?
N4 C12 . 1.336(3) ?
N5 C13 . 1.156(3) ?
N6 C18 . 1.331(3) ?
N6 C14 . 1.332(3) ?
C3 C4 . 1.370(3) ?
C3 H3 . 0.9300 ?
C4 C5 . 1.364(3) ?
C4 H4 . 0.9300 ?
C5 C6 . 1.364(3) ?
C5 H5 . 0.9300 ?
C6 C7 . 1.375(3) ?
C6 H6 . 0.9300 ?
C7 H7 . 0.9300 ?
C8 C9 . 1.376(3) ?
C8 H8 . 0.9300 ?
C9 C10 . 1.371(3) ?
C9 H9 . 0.9300 ?
C10 C11 . 1.353(4) ?
C10 H10 . 0.9300 ?
C11 C12 . 1.372(3) ?
C11 H11 . 0.9300 ?
C12 H12 . 0.9300 ?
C14 C15 . 1.371(3) ?
C14 H14 . 0.9300 ?
C15 C16 . 1.363(3) ?
C15 H15 . 0.9300 ?
C16 C17 . 1.358(3) ?
C16 H16 . 0.9300 ?
C17 C18 . 1.379(3) ?
C17 H17 . 0.9300 ?
C18 H18 . 0.9300 ?
